data_7204269
loop_
_publ_author_name
'Yen-Ling Tan'
'Andrew J. P. White'
'David A. Widdowson'
'Ren\'e Wilhelm'
'David J. Williams'

_publ_section_title
;
 Dilithiation of arenetricarbonylchromium(0) complexes with
 enantioselective quench: application to chiral biaryl synthesis
;
_journal_issue 24
_journal_name_full 'J. Chem. Soc., Perkin Trans. 1'
_journal_page_first 3269
_journal_page_last 3280
_journal_paper_doi 10.1039/b108807f
_journal_year 2001
_chemical_formula_sum 'C30 H42 Cr O9 Si'
_chemical_formula_weight 626.73
_chemical_name_systematic
; 
? 
;
_space_group_IT_number 2
_symmetry_cell_setting triclinic
_symmetry_space_group_name_Hall '-P 1'
_symmetry_space_group_name_H-M 'P -1'
_atom_sites_solution_hydrogens geom
_atom_sites_solution_primary direct
_atom_sites_solution_secondary difmap
_audit_creation_method SHELXL
_cell_angle_alpha 91.132(9)
_cell_angle_beta 91.211(10)
_cell_angle_gamma 110.571(10)
_cell_formula_units_Z 2
_cell_length_a 8.3515(13)
_cell_length_b 10.1419(12)
_cell_length_c 20.393(2)
_cell_measurement_reflns_used 22
_cell_measurement_temperature 293(2)
_cell_measurement_theta_max 24.01
_cell_measurement_theta_min 10.57
_cell_volume 1616.1(4)
_computing_cell_refinement 'Siemens XSCANS'
_computing_data_collection 'Siemens XSCANS'
_computing_data_reduction 'Siemens SHELXTL'
_computing_molecular_graphics 'Siemens SHELXTL'
_computing_publication_material 'Siemens SHELXTL'
_computing_structure_refinement 'SHELXL-93 (Sheldrick, 1993)'
_computing_structure_solution 'SHELXS-86 (Sheldrick, 1990)'
_diffrn_ambient_temperature 293(2)
_diffrn_measurement_device 'Siemens P4'
_diffrn_measurement_method '\w scans'
_diffrn_radiation_monochromator graphite
_diffrn_radiation_source 'fine-focus sealed tube'
_diffrn_radiation_type CuK\a
_diffrn_radiation_wavelength 1.54178
_diffrn_reflns_av_R_equivalents 0.0342
_diffrn_reflns_av_sigmaI/netI 0.0570
_diffrn_reflns_limit_h_max 9
_diffrn_reflns_limit_h_min -4
_diffrn_reflns_limit_k_max 7
_diffrn_reflns_limit_k_min -11
_diffrn_reflns_limit_l_max 22
_diffrn_reflns_limit_l_min -22
_diffrn_reflns_number 4781
_diffrn_reflns_theta_max 59.99
_diffrn_reflns_theta_min 4.34
_diffrn_standards_interval_count 97
_diffrn_standards_number 3
_exptl_absorpt_coefficient_mu 3.679
_exptl_absorpt_correction_T_max 1.0000
_exptl_absorpt_correction_T_min 0.5198
_exptl_absorpt_correction_type 'Lamina [0 0 1]'
_exptl_crystal_colour Yellow
_exptl_crystal_density_diffrn 1.288
_exptl_crystal_description 'platy needles'
_exptl_crystal_F_000 664
_exptl_crystal_size_max 0.23
_exptl_crystal_size_mid 0.23
_exptl_crystal_size_min 0.07
_refine_diff_density_max 0.384
_refine_diff_density_min -0.239
_refine_diff_density_rms 0.051
_refine_ls_extinction_method none
_refine_ls_goodness_of_fit_all 1.031
_refine_ls_goodness_of_fit_obs 1.088
_refine_ls_matrix_type full
_refine_ls_number_parameters 403
_refine_ls_number_reflns 4125
_refine_ls_number_restraints 7
_refine_ls_restrained_S_all 1.056
_refine_ls_restrained_S_obs 1.087
_refine_ls_R_factor_all 0.0828
_refine_ls_R_factor_obs 0.0576
_refine_ls_shift/esd_max 0.000
_refine_ls_shift/esd_mean 0.000
_refine_ls_structure_factor_coef Fsqd
_refine_ls_weighting_details 'w=1/[\s^2^(Fo^2^)+(0.0896P)^2^+0.1521P] where P=(Fo^2^+2Fc^2^)/3'
_refine_ls_weighting_scheme calc
_refine_ls_wR_factor_all 0.1625
_refine_ls_wR_factor_obs 0.1421
_reflns_number_observed 3284
_reflns_number_total 4429
_reflns_observed_criterion >2sigma(I)
_cod_data_source_file b108807f.txt
_cod_data_source_block DW9907
_cod_depositor_comments
;
The following automatic conversions were performed:
'_symmetry_cell_setting' value 'Triclinic' changed to 'triclinic'
according to '/home/saulius/struct/CIF-dictionaries/cif_core.dic'
dictionary named 'cif_core.dic' version 2.4.1 from 2010-06-29.

Automatic conversion script
Id: cif_fix_enum 1527 2010-12-29 10:47:43Z saulius 

The following automatic conversions were performed:

'_refine_ls_weighting_scheme' value 'calc
w=1/[\s^2^(Fo^2^)+(0.0896P)^2^+0.1521P] where P=(Fo^2^+2Fc^2^)/3' was
changed to 'calc'. New tag '_refine_ls_weighting_details' was
created. The value of the new tag was set to
'w=1/[\s^2^(Fo^2^)+(0.0896P)^2^+0.1521P] where P=(Fo^2^+2Fc^2^)/3'.

Automatic conversion script
Id: cif_fix_values 3143 2015-03-26 13:38:13Z robertas 
;
_cod_original_sg_symbol_H-M P-1
_cod_original_formula_sum 'C30 H42 O9 Si Cr'
_cod_database_code 7204269

loop_
_symmetry_equiv_pos_as_xyz
'x, y, z'
'-x, -y, -z'

loop_
_atom_site_aniso_label
_atom_site_aniso_U_11
_atom_site_aniso_U_22
_atom_site_aniso_U_33
_atom_site_aniso_U_23
_atom_site_aniso_U_13
_atom_site_aniso_U_12
Cr 0.0453(4) 0.0546(4) 0.0580(4) -0.0001(3) 0.0147(3) 0.0137(3)
Si 0.0653(7) 0.0747(8) 0.0520(7) -0.0092(6) 0.0024(6) 0.0132(6)
C1 0.046(2) 0.052(2) 0.063(2) -0.008(2) 0.003(2) 0.015(2)
C2 0.040(2) 0.045(2) 0.062(2) -0.006(2) 0.007(2) 0.014(2)
C3 0.047(2) 0.048(2) 0.060(2) -0.005(2) 0.007(2) 0.012(2)
C4 0.050(2) 0.059(2) 0.062(2) -0.008(2) 0.011(2) 0.020(2)
C5 0.051(2) 0.064(3) 0.076(3) -0.010(2) 0.022(2) 0.019(2)
C6 0.036(2) 0.058(2) 0.080(3) -0.004(2) 0.011(2) 0.009(2)
O7 0.049(2) 0.062(2) 0.076(2) -0.014(2) 0.0027(15) 0.0069(13)
C8 0.052(3) 0.071(3) 0.112(4) -0.024(3) -0.008(3) 0.009(2)
O9 0.081(3) 0.068(2) 0.140(4) -0.026(2) 0.021(3) 0.003(2)
C10 0.116(6) 0.074(4) 0.192(10) -0.050(5) -0.008(6) 0.021(4)
C11 0.043(2) 0.054(2) 0.053(2) -0.007(2) 0.001(2) 0.015(2)
C12 0.046(2) 0.052(2) 0.054(2) -0.010(2) 0.001(2) 0.017(2)
C13 0.058(2) 0.053(2) 0.059(2) -0.002(2) 0.003(2) 0.019(2)
C14 0.053(2) 0.065(3) 0.053(2) -0.002(2) 0.006(2) 0.020(2)
C15 0.060(2) 0.060(2) 0.057(2) -0.006(2) 0.010(2) 0.023(2)
C16 0.049(2) 0.057(2) 0.055(2) -0.011(2) 0.002(2) 0.018(2)
O17 0.073(2) 0.057(2) 0.067(2) -0.0054(14) 0.0129(15) 0.0302(15)
C18 0.076(3) 0.058(3) 0.079(3) -0.009(2) 0.004(2) 0.031(2)
O19 0.088(2) 0.075(2) 0.063(2) 0.005(2) 0.024(2) 0.032(2)
C20 0.090(4) 0.085(3) 0.064(3) 0.001(3) 0.026(3) 0.026(3)
C21 0.085(3) 0.054(2) 0.072(3) -0.006(2) 0.021(3) 0.026(2)
O22 0.244(12) 0.141(7) 0.121(6) 0.056(6) 0.100(8) 0.150(9)
C23 0.063(3) 0.074(3) 0.068(3) -0.018(2) 0.021(2) 0.011(2)
O24 0.061(2) 0.076(2) 0.071(2) -0.018(2) 0.003(2) 0.018(2)
C25 0.161(8) 0.081(4) 0.100(5) -0.012(4) -0.028(5) 0.021(4)
C26 0.263(14) 0.099(6) 0.117(7) 0.012(5) -0.061(8) 0.033(7)
C27 0.191(9) 0.077(4) 0.115(6) -0.003(4) -0.028(6) 0.006(5)
C28 0.078(9) 0.118(14) 0.103(13) 0.016(10) -0.010(9) 0.032(10)
C29 0.086(13) 0.150(20) 0.173(22) -0.041(19) 0.051(14) 0.044(13)
C30 0.057(13) 0.164(22) 0.165(23) -0.026(17) -0.004(14) 0.006(12)
C28' 0.059(7) 0.111(12) 0.084(10) 0.002(8) -0.004(7) 0.025(8)
C29' 0.134(24) 0.175(33) 0.331(67) -0.062(38) -0.016(30) 0.092(25)
C30' 0.078(23) 0.349(76) 0.215(49) -0.061(47) -0.016(27) 0.059(31)
C31 0.124(6) 0.121(6) 0.061(3) -0.018(3) 0.009(3) 0.023(4)
C32 0.140(8) 0.200(11) 0.119(7) -0.067(7) 0.045(6) 0.032(7)
C33 0.282(17) 0.189(11) 0.090(6) 0.050(7) 0.025(8) 0.076(11)
C34 0.070(3) 0.068(3) 0.088(4) 0.004(3) 0.022(3) 0.023(2)
O34 0.130(4) 0.061(3) 0.153(5) -0.014(3) 0.022(3) 0.028(2)
C35 0.057(3) 0.068(3) 0.095(4) 0.020(3) 0.019(3) 0.025(2)
O35 0.060(2) 0.116(3) 0.174(5) 0.050(3) 0.035(3) 0.041(2)
C36 0.091(4) 0.096(4) 0.084(4) 0.000(3) 0.024(3) 0.042(3)
O36 0.173(6) 0.201(6) 0.060(3) 0.029(3) 0.024(3) 0.089(5)

loop_
_atom_site_label
_atom_site_type_symbol
_atom_site_fract_x
_atom_site_fract_y
_atom_site_fract_z
_atom_site_U_iso_or_equiv
_atom_site_thermal_displace_type
_atom_site_occupancy
_atom_site_calc_flag
_atom_site_refinement_flags
_atom_site_disorder_group
Cr Cr 0.03746(9) 0.24937(7) 0.25596(4) 0.0535(2) Uani 1 d . .
Si Si 0.3835(2) 0.74116(15) 0.37994(6) 0.0672(4) Uani 1 d . .
C1 C -0.1294(5) 0.2728(4) 0.1703(2) 0.0542(9) Uani 1 d . .
C2 C 0.0298(5) 0.3805(4) 0.1665(2) 0.0491(9) Uani 1 d . .
C3 C 0.0957(5) 0.4661(4) 0.2239(2) 0.0528(9) Uani 1 d . .
H3A H 0.2047(5) 0.5342(4) 0.2233(2) 0.063 Uiso 1 calc R .
C4 C 0.0028(5) 0.4516(5) 0.2811(2) 0.0567(10) Uani 1 d . .
C5 C -0.1561(6) 0.3411(5) 0.2830(3) 0.0639(12) Uani 1 d . .
H5A H -0.2191(6) 0.3292(5) 0.3209(3) 0.077 Uiso 1 calc R .
C6 C -0.2207(5) 0.2500(5) 0.2298(3) 0.0599(11) Uani 1 d . .
H6A H -0.3230(5) 0.1744(5) 0.2327(3) 0.072 Uiso 1 calc R .
O7 O -0.1923(4) 0.1908(3) 0.1146(2) 0.0659(8) Uani 1 d . .
C8 C -0.3723(6) 0.1152(6) 0.1093(3) 0.082(2) Uani 1 d . .
H8A H -0.4312(6) 0.1744(6) 0.1270(3) 0.099 Uiso 1 calc R .
H8B H -0.4053(6) 0.0969(6) 0.0632(3) 0.099 Uiso 1 calc R .
O9 O -0.4248(6) -0.0069(4) 0.1400(3) 0.1028(15) Uani 1 d . .
C10 C -0.3776(11) -0.1151(8) 0.1097(6) 0.132(3) Uani 1 d . .
H10A H -0.4199(11) -0.1992(8) 0.1345(6) 0.198 Uiso 1 calc R .
H10B H -0.2552(11) -0.0851(8) 0.1081(6) 0.198 Uiso 1 calc R .
H10C H -0.4259(11) -0.1341(8) 0.0658(6) 0.198 Uiso 1 calc R .
C11 C 0.1206(5) 0.4212(4) 0.1033(2) 0.0508(9) Uani 1 d . .
C12 C 0.1451(5) 0.5579(4) 0.0817(2) 0.0510(9) Uani 1 d . .
C13 C 0.2207(6) 0.6057(5) 0.0233(2) 0.0572(10) Uani 1 d . .
H13A H 0.2369(6) 0.6969(5) 0.0105(2) 0.069 Uiso 1 calc R .
C14 C 0.2724(5) 0.5159(5) -0.0164(2) 0.0569(10) Uani 1 d . .
C15 C 0.2539(6) 0.3831(5) 0.0037(2) 0.0586(10) Uani 1 d . .
H15A H 0.2933(6) 0.3252(5) -0.0223(2) 0.070 Uiso 1 calc R .
C16 C 0.1767(5) 0.3340(5) 0.0626(2) 0.0539(9) Uani 1 d . .
O17 O 0.0843(4) 0.6386(3) 0.1219(2) 0.0636(8) Uani 1 d . .
C18 C 0.1144(7) 0.7802(5) 0.1051(3) 0.0693(12) Uani 1 d . .
H18A H 0.0651(7) 0.8238(5) 0.1372(3) 0.104 Uiso 1 calc R .
H18B H 0.0631(7) 0.7819(5) 0.0627(3) 0.104 Uiso 1 calc R .
H18C H 0.2354(7) 0.8307(5) 0.1040(3) 0.104 Uiso 1 calc R .
O19 O 0.3430(5) 0.5727(4) -0.0741(2) 0.0743(9) Uani 1 d . .
C20 C 0.3747(8) 0.4807(6) -0.1215(3) 0.0807(15) Uani 1 d . .
H20A H 0.4239(8) 0.5329(6) -0.1594(3) 0.121 Uiso 1 calc R .
H20B H 0.2689(8) 0.4072(6) -0.1342(3) 0.121 Uiso 1 calc R .
H20C H 0.4525(8) 0.4398(6) -0.1030(3) 0.121 Uiso 1 calc R .
C21 C 0.1617(7) 0.1866(5) 0.0801(3) 0.0698(13) Uani 1 d . .
H21A H 0.1933(7) 0.1877(5) 0.1262(3) 0.084 Uiso 0.60 calc PR 1
H21B H 0.0424(7) 0.1267(5) 0.0748(3) 0.084 Uiso 0.60 calc PR 1
H21C H 0.1319(7) 0.1741(5) 0.1253(3) 0.084 Uiso 0.40 d PR 2
H21D H 0.2719(7) 0.1780(5) 0.0762(3) 0.084 Uiso 0.40 d PR 2
O22 O 0.2522(18) 0.1290(12) 0.0470(5) 0.145(5) Uani 0.60 d P 1
H22A H 0.3203(220) 0.1119(246) 0.0720(21) 0.217 Uiso 0.60 calc PR 1
O22' O 0.0524(16) 0.0833(13) 0.0445(6) 0.100(3) Uiso 0.40 d P 2
H22B H -0.0455(18) 0.0745(173) 0.0543(87) 0.150 Uiso 0.40 calc PR 2
C23 C 0.0713(6) 0.5479(6) 0.3399(3) 0.0718(13) Uani 1 d . .
H23A H 0.0329(6) 0.6276(6) 0.3375(3) 0.086 Uiso 1 calc R .
H23B H 0.0268(6) 0.4979(6) 0.3794(3) 0.086 Uiso 1 calc R .
O24 O 0.2508(4) 0.5968(4) 0.3434(2) 0.0713(9) Uani 1 d . .
C25 C 0.3474(14) 0.8960(8) 0.3397(4) 0.121(3) Uani 1 d . .
H25A H 0.2350(14) 0.8915(8) 0.3548(4) 0.145 Uiso 1 calc R .
C26 C 0.3284(19) 0.8885(10) 0.2712(5) 0.168(5) Uani 1 d . .
H26A H 0.2506(19) 0.7968(10) 0.2575(5) 0.253 Uiso 1 calc R .
H26B H 0.4375(19) 0.9046(10) 0.2522(5) 0.253 Uiso 1 calc R .
H26C H 0.2839(19) 0.9589(10) 0.2569(5) 0.253 Uiso 1 calc R .
C27 C 0.4685(15) 1.0374(8) 0.3670(5) 0.139(4) Uani 1 d . .
H27A H 0.4753(15) 1.0350(8) 0.4140(5) 0.209 Uiso 1 calc R .
H27B H 0.4266(15) 1.1104(8) 0.3545(5) 0.209 Uiso 1 calc R .
H27C H 0.5802(15) 1.0562(8) 0.3498(5) 0.209 Uiso 1 calc R .
C28 C 0.5953(24) 0.7012(23) 0.3779(9) 0.100(5) Uani 0.50 d PD 1
H28A H 0.5875(24) 0.6220(23) 0.4060(9) 0.120 Uiso 0.50 calc PR 1
C29 C 0.6154(36) 0.6624(36) 0.3057(16) 0.135(12) Uani 0.50 d PD 1
H29A H 0.5184(36) 0.5820(36) 0.2916(16) 0.203 Uiso 0.50 calc PR 1
H29B H 0.7178(36) 0.6406(36) 0.3020(16) 0.203 Uiso 0.50 calc PR 1
H29C H 0.6226(36) 0.7406(36) 0.2787(16) 0.203 Uiso 0.50 calc PR 1
C30 C 0.7548(50) 0.8316(46) 0.3985(24) 0.138(11) Uani 0.50 d PD 1
H30A H 0.7457(50) 0.8582(46) 0.4433(24) 0.207 Uiso 0.50 calc PR 1
H30B H 0.7609(50) 0.9086(46) 0.3708(24) 0.207 Uiso 0.50 calc PR 1
H30C H 0.8563(50) 0.8087(46) 0.3941(24) 0.207 Uiso 0.50 calc PR 1
C28' C 0.5997(20) 0.7573(21) 0.3528(9) 0.086(4) Uani 0.50 d PD 2
H28B H 0.6332(20) 0.8255(21) 0.3178(9) 0.104 Uiso 0.50 calc PR 2
C29' C 0.6207(61) 0.6188(40) 0.3295(26) 0.204(27) Uani 0.50 d PD 2
H29D H 0.5458(61) 0.5800(40) 0.2922(26) 0.306 Uiso 0.50 calc PR 2
H29E H 0.5923(61) 0.5529(40) 0.3643(26) 0.306 Uiso 0.50 calc PR 2
H29F H 0.7370(61) 0.6375(40) 0.3176(26) 0.306 Uiso 0.50 calc PR 2
C30' C 0.7246(62) 0.8137(70) 0.4132(25) 0.220(35) Uani 0.50 d PD 2
H30D H 0.7159(62) 0.9004(70) 0.4295(25) 0.330 Uiso 0.50 calc PR 2
H30E H 0.8397(62) 0.8301(70) 0.4003(25) 0.330 Uiso 0.50 calc PR 2
H30F H 0.6950(62) 0.7455(70) 0.4470(25) 0.330 Uiso 0.50 calc PR 2
C31 C 0.3418(11) 0.7481(9) 0.4694(3) 0.108(2) Uani 1 d . .
H31A H 0.4352(11) 0.8289(9) 0.4888(3) 0.129 Uiso 1 calc R .
C32 C 0.1787(13) 0.7716(13) 0.4841(5) 0.161(5) Uani 1 d . .
H32A H 0.1759(13) 0.8535(13) 0.4620(5) 0.241 Uiso 1 calc R .
H32B H 0.1727(13) 0.7854(13) 0.5306(5) 0.241 Uiso 1 calc R .
H32C H 0.0831(13) 0.6909(13) 0.4691(5) 0.241 Uiso 1 calc R .
C33 C 0.3469(21) 0.6194(14) 0.5040(5) 0.188(6) Uani 1 d . .
H33A H 0.4515(21) 0.6047(14) 0.4945(5) 0.282 Uiso 1 calc R .
H33B H 0.2514(21) 0.5386(14) 0.4891(5) 0.282 Uiso 1 calc R .
H33C H 0.3410(21) 0.6331(14) 0.5505(5) 0.282 Uiso 1 calc R .
C34 C -0.0260(7) 0.0583(6) 0.2387(3) 0.0754(14) Uani 1 d . .
O34 O -0.0653(7) -0.0600(5) 0.2272(3) 0.116(2) Uani 1 d . .
C35 C 0.2613(6) 0.2690(5) 0.2458(3) 0.0722(13) Uani 1 d . .
O35 O 0.4019(5) 0.2796(5) 0.2388(3) 0.112(2) Uani 1 d . .
C36 C 0.0717(8) 0.2155(7) 0.3429(3) 0.088(2) Uani 1 d . .
O36 O 0.0964(9) 0.1965(8) 0.3965(2) 0.138(2) Uani 1 d . .

loop_
_atom_type_symbol
_atom_type_description
_atom_type_scat_dispersion_real
_atom_type_scat_dispersion_imag
_atom_type_scat_source
C C 0.0181 0.0091 'International Tables Vol C Tables 4.2.6.8 and 6.1.1.4'
H H 0.0000 0.0000 'International Tables Vol C Tables 4.2.6.8 and 6.1.1.4'
O O 0.0492 0.0322 'International Tables Vol C Tables 4.2.6.8 and 6.1.1.4'
Si Si 0.2541 0.3302 'International Tables Vol C Tables 4.2.6.8 and 6.1.1.4'
Cr Cr -0.1635 2.4439 'International Tables Vol C Tables 4.2.6.8 and 6.1.1.4'

loop_
_geom_angle_atom_site_label_1
_geom_angle_atom_site_label_2
_geom_angle_atom_site_label_3
_geom_angle
_geom_angle_site_symmetry_1
_geom_angle_site_symmetry_3
_geom_angle_publ_flag
C35 Cr C34 89.8(2) . . ?
C35 Cr C36 86.1(3) . . ?
C34 Cr C36 88.2(3) . . ?
C35 Cr C3 89.4(2) . . ?
C34 Cr C3 151.6(2) . . ?
C36 Cr C3 120.1(2) . . ?
C35 Cr C5 149.7(2) . . ?
C34 Cr C5 120.2(2) . . ?
C36 Cr C5 90.9(2) . . ?
C3 Cr C5 66.2(2) . . ?
C35 Cr C6 158.5(2) . . ?
C34 Cr C6 92.7(2) . . ?
C36 Cr C6 115.3(2) . . ?
C3 Cr C6 78.4(2) . . ?
C5 Cr C6 36.5(2) . . ?
C35 Cr C4 112.9(2) . . ?
C34 Cr C4 157.2(2) . . ?
C36 Cr C4 92.5(2) . . ?
C3 Cr C4 36.9(2) . . ?
C5 Cr C4 37.0(2) . . ?
C6 Cr C4 66.5(2) . . ?
C35 Cr C1 121.7(2) . . ?
C34 Cr C1 91.4(2) . . ?
C36 Cr C1 152.2(2) . . ?
C3 Cr C1 65.2(2) . . ?
C5 Cr C1 65.4(2) . . ?
C6 Cr C1 37.0(2) . . ?
C4 Cr C1 77.5(2) . . ?
C35 Cr C2 93.6(2) . . ?
C34 Cr C2 114.9(2) . . ?
C36 Cr C2 156.9(2) . . ?
C3 Cr C2 36.9(2) . . ?
C5 Cr C2 77.8(2) . . ?
C6 Cr C2 66.0(2) . . ?
C4 Cr C2 66.3(2) . . ?
C1 Cr C2 35.63(15) . . ?
O24 Si C28' 105.9(6) . . ?
O24 Si C31 111.7(3) . . ?
C28' Si C31 120.0(6) . . ?
O24 Si C25 107.2(3) . . ?
C28' Si C25 102.6(7) . . ?
C31 Si C25 108.6(4) . . ?
O24 Si C28 100.1(6) . . ?
C31 Si C28 103.8(6) . . ?
C25 Si C28 125.1(7) . . ?
O7 C1 C2 117.0(4) . . ?
O7 C1 C6 122.1(4) . . ?
C2 C1 C6 120.9(4) . . ?
O7 C1 Cr 131.6(3) . . ?
C2 C1 Cr 72.7(3) . . ?
C6 C1 Cr 69.0(3) . . ?
C1 C2 C3 117.4(4) . . ?
C1 C2 C11 123.0(4) . . ?
C3 C2 C11 119.0(3) . . ?
C1 C2 Cr 71.7(3) . . ?
C3 C2 Cr 67.8(2) . . ?
C11 C2 Cr 138.8(3) . . ?
C4 C3 C2 122.4(4) . . ?
C4 C3 Cr 72.7(3) . . ?
C2 C3 Cr 75.3(2) . . ?
C3 C4 C5 118.1(4) . . ?
C3 C4 C23 121.5(4) . . ?
C5 C4 C23 120.4(4) . . ?
C3 C4 Cr 70.5(2) . . ?
C5 C4 Cr 70.8(2) . . ?
C23 C4 Cr 128.6(4) . . ?
C6 C5 C4 121.4(4) . . ?
C6 C5 Cr 72.1(2) . . ?
C4 C5 Cr 72.2(2) . . ?
C5 C6 C1 119.5(4) . . ?
C5 C6 Cr 71.4(3) . . ?
C1 C6 Cr 74.1(2) . . ?
C1 O7 C8 117.7(4) . . ?
O9 C8 O7 114.7(5) . . ?
C8 O9 C10 114.5(6) . . ?
C16 C11 C12 117.3(4) . . ?
C16 C11 C2 126.0(4) . . ?
C12 C11 C2 116.6(3) . . ?
O17 C12 C13 122.2(4) . . ?
O17 C12 C11 115.7(4) . . ?
C13 C12 C11 122.1(4) . . ?
C12 C13 C14 119.1(4) . . ?
O19 C14 C15 125.2(4) . . ?
O19 C14 C13 114.6(4) . . ?
C15 C14 C13 120.2(4) . . ?
C14 C15 C16 120.7(4) . . ?
C15 C16 C11 120.4(4) . . ?
C15 C16 C21 116.6(4) . . ?
C11 C16 C21 123.0(4) . . ?
C12 O17 C18 118.5(4) . . ?
C14 O19 C20 117.6(4) . . ?
O22 C21 C16 117.0(6) . . ?
O22' C21 C16 116.6(7) . . ?
O24 C23 C4 111.2(4) . . ?
C23 O24 Si 128.6(3) . . ?
C26 C25 C27 114.1(8) . . ?
C26 C25 Si 116.4(7) . . ?
C27 C25 Si 112.6(6) . . ?
C29 C28 C30 107.6(22) . . ?
C29 C28 Si 106.0(16) . . ?
C30 C28 Si 112.5(23) . . ?
C29' C28' C30' 106.5(26) . . ?
C29' C28' Si 115.6(22) . . ?
C30' C28' Si 106.9(24) . . ?
C32 C31 C33 109.7(9) . . ?
C32 C31 Si 114.2(6) . . ?
C33 C31 Si 112.3(6) . . ?
O34 C34 Cr 179.3(6) . . ?
O35 C35 Cr 179.0(6) . . ?
O36 C36 Cr 178.5(7) . . ?

loop_
_geom_bond_atom_site_label_1
_geom_bond_atom_site_label_2
_geom_bond_distance
_geom_bond_site_symmetry_2
_geom_bond_publ_flag
Cr C35 1.826(5) . ?
Cr C34 1.845(6) . ?
Cr C36 1.847(7) . ?
Cr C3 2.194(4) . ?
Cr C5 2.204(4) . ?
Cr C6 2.213(4) . ?
Cr C4 2.222(4) . ?
Cr C1 2.279(5) . ?
Cr C2 2.291(4) . ?
Si O24 1.646(3) . ?
Si C28' 1.85(2) . ?
Si C31 1.870(6) . ?
Si C25 1.898(9) . ?
Si C28 1.95(2) . ?
C1 O7 1.374(5) . ?
C1 C2 1.398(6) . ?
C1 C6 1.425(6) . ?
C2 C3 1.422(6) . ?
C2 C11 1.500(6) . ?
C3 C4 1.396(6) . ?
C4 C5 1.406(6) . ?
C4 C23 1.501(7) . ?
C5 C6 1.381(7) . ?
O7 C8 1.428(6) . ?
C8 O9 1.333(8) . ?
O9 C10 1.425(9) . ?
C11 C16 1.403(6) . ?
C11 C12 1.408(6) . ?
C12 O17 1.372(5) . ?
C12 C13 1.377(6) . ?
C13 C14 1.391(6) . ?
C14 O19 1.371(6) . ?
C14 C15 1.374(7) . ?
C15 C16 1.392(6) . ?
C16 C21 1.506(7) . ?
O17 C18 1.418(6) . ?
O19 C20 1.423(6) . ?
C21 O22 1.298(9) . ?
C21 O22' 1.314(13) . ?
C23 O24 1.403(6) . ?
C25 C26 1.401(12) . ?
C25 C27 1.521(10) . ?
C28 C29 1.54(2) . ?
C28 C30 1.55(2) . ?
C28' C29' 1.54(3) . ?
C28' C30' 1.56(3) . ?
C31 C32 1.497(13) . ?
C31 C33 1.509(14) . ?
C34 O34 1.145(7) . ?
C35 O35 1.153(6) . ?
C36 O36 1.141(8) . ?
